data_4084510
loop_
_publ_author_name
'Siega, Patrizia'
'Dreos, Renata'
'Brancatelli, Giovanna'
'Demitri, Nicola'
'Geremia, Silvano'

_publ_section_title
;
 Formation and Structure of a Cobalt(III) Complex Containing a
 Nonstabilized Pyridinium Ylide Ligand
;
_journal_issue 21
_journal_name_full Organometallics
_journal_page_first 6076
_journal_paper_doi 10.1021/om5007374
_journal_volume 33
_journal_year 2014
_chemical_formula_sum 'C24 H25 Cl Co N3 O2'
_chemical_formula_weight 481.85
_chemical_name_systematic
;
 ?
;
_space_group_IT_number 56
_symmetry_space_group_name_Hall '-P 2ac 2bc'
_symmetry_space_group_name_H-M 'P n a a'
_atom_sites_solution_hydrogens geom
_atom_sites_solution_primary direct
_atom_sites_solution_secondary difmap
_cell_angle_alpha 90
_cell_angle_beta 90
_cell_angle_gamma 90
_cell_formula_units_Z 8
_cell_length_a 7.227(1)
_cell_length_b 24.325(2)
_cell_length_c 24.449(2)
_cell_measurement_temperature 90(2)
_cell_volume 4298.1(8)
_computing_structure_refinement 'SHELXL-97 (Sheldrick, 2008)'
_diffrn_ambient_temperature 90(2)
_diffrn_measured_fraction_theta_full 0.996
_diffrn_measured_fraction_theta_max 0.996
_diffrn_radiation_monochromator graphite
_diffrn_radiation_wavelength 0.77491
_diffrn_reflns_av_unetI/netI 0.0836
_diffrn_reflns_limit_h_max 7
_diffrn_reflns_limit_h_min 0
_diffrn_reflns_limit_k_max 26
_diffrn_reflns_limit_k_min 0
_diffrn_reflns_limit_l_max 26
_diffrn_reflns_limit_l_min 0
_diffrn_reflns_number 2904
_diffrn_reflns_theta_full 25
_diffrn_reflns_theta_max 25
_diffrn_reflns_theta_min 2.87
_exptl_absorpt_coefficient_mu 1.194
_exptl_absorpt_correction_type none
_exptl_crystal_density_diffrn 1.489
_exptl_crystal_density_method 'not measured'
_exptl_crystal_F_000 2000
_exptl_crystal_size_max 0.33
_exptl_crystal_size_mid 0.27
_exptl_crystal_size_min 0.25
_refine_diff_density_max 1.567
_refine_diff_density_min -1.492
_refine_diff_density_rms 0.224
_refine_ls_extinction_method none
_refine_ls_goodness_of_fit_ref 1.064
_refine_ls_hydrogen_treatment constr
_refine_ls_matrix_type full
_refine_ls_number_parameters 282
_refine_ls_number_reflns 2904
_refine_ls_number_restraints 0
_refine_ls_restrained_S_all 1.064
_refine_ls_R_factor_all 0.077
_refine_ls_R_factor_gt 0.0756
_refine_ls_shift/su_max 0.01
_refine_ls_shift/su_mean 0.001
_refine_ls_structure_factor_coef Fsqd
_refine_ls_weighting_details 'calc w=1/[\s^2^(Fo^2^)+(0.1593P)^2^+0.0000P] where P=(Fo^2^+2Fc^2^)/3'
_refine_ls_weighting_scheme calc
_refine_ls_wR_factor_gt 0.1895
_refine_ls_wR_factor_ref 0.1919
_reflns_number_gt 2705
_reflns_number_total 2904
_reflns_threshold_expression >2\s(I)
_cod_data_source_file om5007374_si_001.cif
_cod_data_source_block co_ilide
_cod_depositor_comments 'Adding full bibliography for 4084510.cif.'
_cod_database_code 4084510

loop_
_symmetry_equiv_pos_as_xyz
'x, y, z'
'-x+1/2, -y, z+1/2'
'x, -y+1/2, -z+1/2'
'-x+1/2, y+1/2, -z'
'-x, -y, -z'
'x-1/2, y, -z-1/2'
'-x, y-1/2, z-1/2'
'x-1/2, -y-1/2, z'

loop_
_atom_site_label
_atom_site_type_symbol
_atom_site_fract_x
_atom_site_fract_y
_atom_site_fract_z
_atom_site_U_iso_or_equiv
_atom_site_adp_type
_atom_site_occupancy
_atom_site_symmetry_multiplicity
_atom_site_calc_flag
_atom_site_refinement_flags
C1 C 0.2257(5) 0.42121(14) 0.61641(14) 0.0136(8) Uani 1 1 d .
H1A H 0.1329 0.3949 0.6305 0.016 Uiso 1 1 calc R
H1B H 0.2178 0.4552 0.6386 0.016 Uiso 1 1 calc R
C2 C 0.5497(4) 0.49405(14) 0.67274(14) 0.0123(8) Uani 1 1 d .
C3 C 0.5801(5) 0.55127(13) 0.66695(14) 0.0139(8) Uani 1 1 d .
H3 H 0.5998 0.5662 0.6315 0.017 Uiso 1 1 calc R
C4 C 0.5817(5) 0.58556(13) 0.71174(15) 0.0168(8) Uani 1 1 d .
H4 H 0.6054 0.6236 0.7064 0.02 Uiso 1 1 calc R
C5 C 0.5495(5) 0.56636(13) 0.76475(16) 0.0159(8) Uani 1 1 d .
C6 C 0.5056(4) 0.51122(15) 0.77058(14) 0.0132(8) Uani 1 1 d .
H6 H 0.4769 0.4976 0.806 0.016 Uiso 1 1 calc R
C7 C 0.5020(5) 0.47463(14) 0.72576(15) 0.0123(8) Uani 1 1 d .
C8 C 0.4520(4) 0.41818(13) 0.73661(14) 0.0117(8) Uani 1 1 d .
H8 H 0.429 0.4078 0.7734 0.014 Uiso 1 1 calc R
C9 C 0.3958(5) 0.32383(12) 0.71525(14) 0.0146(8) Uani 1 1 d .
H9A H 0.3222 0.3232 0.7494 0.018 Uiso 1 1 calc R
H9B H 0.5122 0.3033 0.7215 0.018 Uiso 1 1 calc R
C10 C 0.2874(5) 0.29827(13) 0.66880(13) 0.0126(8) Uani 1 1 d .
H10A H 0.2925 0.2577 0.671 0.015 Uiso 1 1 calc R
H10B H 0.1563 0.31 0.6702 0.015 Uiso 1 1 calc R
C11 C 0.3797(4) 0.28593(12) 0.57539(13) 0.0103(7) Uani 1 1 d .
H11 H 0.3305 0.2499 0.579 0.012 Uiso 1 1 calc R
C12 C 0.4537(5) 0.30147(14) 0.52326(15) 0.0121(8) Uani 1 1 d .
C13 C 0.4524(5) 0.26195(14) 0.48075(14) 0.0140(8) Uani 1 1 d .
H13 H 0.4087 0.226 0.4886 0.017 Uiso 1 1 calc R
C14 C 0.5113(5) 0.27334(14) 0.42892(16) 0.0148(8) Uani 1 1 d .
C15 C 0.5682(5) 0.32752(12) 0.41758(14) 0.0135(8) Uani 1 1 d .
H15 H 0.6044 0.3369 0.3814 0.016 Uiso 1 1 calc R
C16 C 0.5725(5) 0.36717(13) 0.45753(13) 0.0123(7) Uani 1 1 d .
H16 H 0.6119 0.4033 0.4483 0.015 Uiso 1 1 calc R
C17 C 0.5196(4) 0.35554(14) 0.51213(15) 0.0111(8) Uani 1 1 d .
C18 C 0.5643(6) 0.60420(15) 0.81370(17) 0.0208(9) Uani 1 1 d .
H18A H 0.4425 0.6079 0.831 0.031 Uiso 1 1 calc R
H18B H 0.6076 0.6404 0.8017 0.031 Uiso 1 1 calc R
H18C H 0.6521 0.5888 0.8401 0.031 Uiso 1 1 calc R
C19 C 0.5193(6) 0.22924(16) 0.38447(16) 0.0189(9) Uani 1 1 d .
H19A H 0.5084 0.2466 0.3484 0.028 Uiso 1 1 calc R
H19B H 0.4172 0.2032 0.3896 0.028 Uiso 1 1 calc R
H19C H 0.6374 0.2096 0.3868 0.028 Uiso 1 1 calc R
C20 C 0.0735(5) 0.40083(14) 0.52988(15) 0.0160(8) Uani 1 1 d .
H20 H 0.0135 0.3706 0.547 0.019 Uiso 1 1 calc R
C21 C 0.0470(5) 0.41040(15) 0.47495(16) 0.0176(9) Uani 1 1 d .
H21 H -0.0282 0.3864 0.4539 0.021 Uiso 1 1 calc R
C22 C 0.1313(5) 0.45536(13) 0.45078(14) 0.0193(8) Uani 1 1 d .
H22 H 0.1116 0.4628 0.4131 0.023 Uiso 1 1 calc R
C23 C 0.2444(5) 0.48961(14) 0.48134(14) 0.0185(8) Uani 1 1 d .
H23 H 0.3027 0.5206 0.4652 0.022 Uiso 1 1 calc R
C24 C 0.2698(5) 0.47749(13) 0.53574(15) 0.0168(8) Uani 1 1 d .
H24 H 0.3491 0.5 0.5571 0.02 Uiso 1 1 calc R
N1 N 0.4366(4) 0.38108(11) 0.69915(12) 0.0106(7) Uani 1 1 d .
N2 N 0.3754(4) 0.31775(10) 0.61804(10) 0.0095(7) Uani 1 1 d .
N3 N 0.1841(4) 0.43408(10) 0.55953(12) 0.0132(7) Uani 1 1 d .
O1 O 0.5676(4) 0.46223(9) 0.62932(9) 0.0114(6) Uani 1 1 d .
O2 O 0.5291(3) 0.39543(9) 0.54858(11) 0.0111(6) Uani 1 1 d .
Co1 Co 0.47631(7) 0.389069(18) 0.623756(18) 0.0084(3) Uani 1 1 d .
Cl1 Cl 0.78756(11) 0.34967(3) 0.63659(3) 0.0130(3) Uani 1 1 d .

loop_
_atom_site_aniso_label
_atom_site_aniso_U_11
_atom_site_aniso_U_22
_atom_site_aniso_U_33
_atom_site_aniso_U_23
_atom_site_aniso_U_13
_atom_site_aniso_U_12
C1 0.0132(19) 0.0129(17) 0.0147(19) 0.0004(14) -0.0014(14) 0.0018(14)
C2 0.0034(16) 0.0179(18) 0.0157(19) -0.0023(14) -0.0017(13) 0.0006(13)
C3 0.0144(18) 0.0132(16) 0.0141(19) 0.0006(13) 0.0009(15) -0.0016(14)
C4 0.0164(19) 0.0122(16) 0.022(2) -0.0029(15) 0.0000(16) 0.0021(14)
C5 0.013(2) 0.0136(18) 0.021(2) -0.0069(15) 0.0023(15) 0.0003(14)
C6 0.0091(19) 0.0216(19) 0.0089(19) -0.0021(14) -0.0020(13) 0.0009(14)
C7 0.0100(18) 0.0155(18) 0.0114(19) -0.0046(14) -0.0018(14) 0.0019(12)
C8 0.0061(19) 0.0216(19) 0.0074(19) 0.0030(15) 0.0030(13) 0.0014(13)
C9 0.019(2) 0.0095(16) 0.0153(19) 0.0007(13) 0.0027(15) 0.0001(14)
C10 0.0151(19) 0.0141(16) 0.0086(18) 0.0029(13) 0.0048(13) -0.0014(13)
C11 0.0081(18) 0.0095(15) 0.0133(18) 0.0001(13) -0.0019(14) -0.0018(13)
C12 0.0081(19) 0.0121(17) 0.016(2) -0.0018(14) -0.0025(14) 0.0002(13)
C13 0.016(2) 0.0128(18) 0.013(2) 0.0007(14) 0.0003(14) -0.0030(14)
C14 0.014(2) 0.0170(18) 0.0136(19) -0.0070(15) -0.0024(14) 0.0005(13)
C15 0.0166(18) 0.0151(17) 0.0087(18) -0.0006(14) 0.0028(15) 0.0012(14)
C16 0.0130(18) 0.0115(16) 0.0124(18) 0.0017(14) -0.0014(14) 0.0001(14)
C17 0.0028(17) 0.0133(17) 0.017(2) -0.0030(16) -0.0013(13) 0.0028(12)
C18 0.021(2) 0.0224(19) 0.019(2) -0.0071(15) 0.0010(19) -0.0040(15)
C19 0.024(2) 0.019(2) 0.014(2) -0.0074(15) 0.0033(15) -0.0045(15)
C20 0.0088(18) 0.0194(17) 0.020(2) -0.0002(15) -0.0006(16) -0.0005(15)
C21 0.013(2) 0.024(2) 0.016(2) -0.0061(15) 0.0001(15) 0.0049(16)
C22 0.019(2) 0.029(2) 0.0097(17) 0.0035(14) -0.0003(15) 0.0084(16)
C23 0.018(2) 0.0161(16) 0.022(2) 0.0065(14) 0.0040(16) 0.0046(16)
C24 0.0127(19) 0.0139(17) 0.024(2) -0.0004(14) 0.0018(16) 0.0012(14)
N1 0.0098(16) 0.0130(14) 0.0091(16) -0.0015(12) -0.0001(13) 0.0002(11)
N2 0.0107(17) 0.0099(14) 0.0081(14) 0.0009(11) 0.0003(11) -0.0015(12)
N3 0.0128(15) 0.0120(14) 0.0149(16) 0.0021(11) -0.0002(12) 0.0022(11)
O1 0.0167(14) 0.0118(12) 0.0057(12) -0.0008(9) 0.0019(9) -0.0008(10)
O2 0.0145(14) 0.0102(12) 0.0085(15) -0.0009(10) 0.0005(10) -0.0005(9)
Co1 0.0097(5) 0.0089(4) 0.0066(5) -0.00004(16) 0.00058(18) -0.00105(17)
Cl1 0.0125(6) 0.0139(5) 0.0127(5) 0.0001(3) 0.0005(3) -0.0009(3)

loop_
_atom_type_symbol
_atom_type_description
_atom_type_scat_dispersion_real
_atom_type_scat_dispersion_imag
_atom_type_scat_source
C C -0.002 0.002 'International Tables Vol C Tables 4.2.6.8 and 6.1.1.4'
H H 0 0 'International Tables Vol C Tables 4.2.6.8 and 6.1.1.4'
N N -0.0031 0.004 'International Tables Vol C Tables 4.2.6.8 and 6.1.1.4'
O O -0.0041 0.0074 'International Tables Vol C Tables 4.2.6.8 and 6.1.1.4'
Co Co 0.176 1.1404 'International Tables Vol C Tables 4.2.6.8 and 6.1.1.4'
Cl Cl 0.1408 0.1896 'International Tables Vol C Tables 4.2.6.8 and 6.1.1.4'

loop_
_geom_angle_atom_site_label_1
_geom_angle_atom_site_label_2
_geom_angle_atom_site_label_3
_geom_angle
N3 C1 Co1 111.1(2)
O1 C2 C3 118.7(3)
O1 C2 C7 124.2(3)
C3 C2 C7 117.1(3)
C4 C3 C2 121.2(3)
C3 C4 C5 122.3(3)
C6 C5 C4 117.2(3)
C6 C5 C18 121.6(3)
C4 C5 C18 121.2(3)
C5 C6 C7 122.3(3)
C6 C7 C2 119.6(3)
C6 C7 C8 117.5(3)
C2 C7 C8 122.9(3)
N1 C8 C7 123.8(3)
N1 C9 C10 106.9(3)
N2 C10 C9 106.1(3)
N2 C11 C12 124.5(3)
C13 C12 C17 119.2(3)
C13 C12 C11 118.1(3)
C17 C12 C11 122.6(3)
C14 C13 C12 122.8(3)
C13 C14 C15 117.6(3)
C13 C14 C19 122.0(3)
C15 C14 C19 120.4(3)
C16 C15 C14 121.6(3)
C15 C16 C17 121.6(3)
O2 C17 C16 118.4(3)
O2 C17 C12 124.5(3)
C16 C17 C12 117.0(3)
N3 C20 C21 120.3(3)
C20 C21 C22 119.3(3)
C21 C22 C23 120.3(3)
C24 C23 C22 118.1(3)
N3 C24 C23 121.4(3)
C8 N1 C9 119.2(3)
C8 N1 Co1 127.7(2)
C9 N1 Co1 113.0(2)
C11 N2 C10 119.7(3)
C11 N2 Co1 126.7(2)
C10 N2 Co1 113.6(2)
C20 N3 C24 120.5(3)
C20 N3 C1 120.4(3)
C24 N3 C1 118.9(3)
C2 O1 Co1 124.9(2)
C17 O2 Co1 126.0(2)
N1 Co1 O2 176.88(12)
N1 Co1 N2 85.32(12)
O2 Co1 N2 94.68(10)
N1 Co1 O1 94.57(11)
O2 Co1 O1 85.56(9)
N2 Co1 O1 177.54(12)
N1 Co1 C1 89.44(14)
O2 Co1 C1 93.68(12)
N2 Co1 C1 90.16(14)
O1 Co1 C1 87.39(13)
N1 Co1 Cl1 88.52(10)
O2 Co1 Cl1 88.36(8)
N2 Co1 Cl1 90.27(9)
O1 Co1 Cl1 92.18(8)
C1 Co1 Cl1 177.87(10)

loop_
_geom_bond_atom_site_label_1
_geom_bond_atom_site_label_2
_geom_bond_distance
C1 N3 1.457(5)
C1 Co1 1.981(4)
C2 O1 1.320(4)
C2 C3 1.416(5)
C2 C7 1.422(5)
C3 C4 1.377(5)
C4 C5 1.397(5)
C5 C6 1.386(5)
C5 C18 1.514(5)
C6 C7 1.412(5)
C7 C8 1.445(5)
C8 N1 1.291(4)
C9 N1 1.477(4)
C9 C10 1.513(5)
C10 N2 1.473(4)
C11 N2 1.299(4)
C11 C12 1.433(5)
C12 C13 1.416(5)
C12 C17 1.425(5)
C13 C14 1.365(5)
C14 C15 1.408(5)
C14 C19 1.528(5)
C15 C16 1.373(5)
C16 C17 1.417(5)
C17 O2 1.319(4)
C20 N3 1.349(5)
C20 C21 1.376(5)
C21 C22 1.384(5)
C22 C23 1.386(5)
C23 C24 1.375(5)
C24 N3 1.355(4)
N1 Co1 1.876(3)
N2 Co1 1.887(3)
O1 Co1 1.903(2)
O2 Co1 1.883(3)
Co1 Cl1 2.4651(10)

loop_
_geom_hbond_atom_site_label_D
_geom_hbond_atom_site_label_H
_geom_hbond_atom_site_label_A
_geom_hbond_distance_DH
_geom_hbond_distance_HA
_geom_hbond_distance_DA
_geom_hbond_angle_DHA
_geom_hbond_site_symmetry_A
C1 H1A Cl1 0.99 2.73 3.647(4) 154 1_455
C20 H20 Cl1 0.95 2.78 3.553(4) 139.2 1_455
C8 H8 Cl1 0.95 2.81 3.715(3) 160.1 6_557
C10 H10A Cl1 0.99 2.74 3.684(3) 158.9 8_565
C11 H11 Cl1 0.95 2.82 3.683(3) 151.7 8_565
C23 H23 O1 0.95 2.53 3.246(4) 132.6 5_666
C23 H23 O2 0.95 2.4 3.322(4) 163.4 5_666
C24 H24 O1 0.95 2.54 3.163(4) 123.3 .
